data_4106941
loop_
_publ_author_name
'Matthew R. MacDonald'
'Joseph W. Ziller'
'William J. Evans'

_publ_contact_author
; 
Professor William J. Evans
Department of Chemistry
1102 Natural Sciences II
University of California, Irvine
Irvine, CA 92697-2025
;
_publ_contact_author_email wevans@uci.edu
_publ_contact_author_fax '1  949 824 2210'
_publ_contact_author_phone '1  949 824 5174'
_publ_section_title
;
 Synthesis of a Crystalline Molecular Complex of Y2+,
 [(18-crown-6)K][(C5H4SiMe3)3Y]
;
_journal_name_full 'Journal of the American Chemical Society'
_journal_page_first 15914
_journal_page_last 15917
_journal_paper_doi 10.1021/ja207151y
_journal_volume 133
_journal_year 2011
_chemical_formula_sum 'C24 H39 Si3 Y'
_chemical_formula_weight 500.73
_chemical_name_systematic
; 
 ? 
;
_space_group_IT_number 61
_symmetry_cell_setting orthorhombic
_symmetry_space_group_name_Hall '-P 2ac 2ab'
_symmetry_space_group_name_H-M 'P b c a'
_atom_sites_solution_hydrogens difmap
_atom_sites_solution_primary direct
_atom_sites_solution_secondary difmap
_audit_creation_method SHELXTL
_cell_angle_alpha 90.00
_cell_angle_beta 90.00
_cell_angle_gamma 90.00
_cell_formula_units_Z 8
_cell_length_a 8.2062(3)
_cell_length_b 22.2585(7)
_cell_length_c 28.7399(9)
_cell_measurement_reflns_used 9979
_cell_measurement_temperature 93(2)
_cell_measurement_theta_max 28.71
_cell_measurement_theta_min 2.74
_cell_volume 5249.6(3)
_computing_cell_refinement 'Bruker SAINT'
_computing_data_collection 'Bruker APEX2'
_computing_data_reduction 'Bruker SAINT'
_computing_molecular_graphics 'Bruker SHELXTL'
_computing_publication_material 'Bruker SHELXTL'
_computing_structure_refinement 'SHELXL-97 (Sheldrick, 2008)'
_computing_structure_solution 'SHELXS-97 (Sheldrick, 2008)'
_diffrn_ambient_temperature 93(2)
_diffrn_measured_fraction_theta_full 1.000
_diffrn_measured_fraction_theta_max 0.965
_diffrn_measurement_device_type 'Bruker APEX-II CCD'
_diffrn_measurement_method '\f and \w scans'
_diffrn_radiation_monochromator graphite
_diffrn_radiation_source 'fine-focus sealed tube'
_diffrn_radiation_type MoK\a
_diffrn_radiation_wavelength 0.71073
_diffrn_reflns_av_R_equivalents 0.0330
_diffrn_reflns_av_sigmaI/netI 0.0198
_diffrn_reflns_limit_h_max 11
_diffrn_reflns_limit_h_min -11
_diffrn_reflns_limit_k_max 30
_diffrn_reflns_limit_k_min -29
_diffrn_reflns_limit_l_max 38
_diffrn_reflns_limit_l_min -38
_diffrn_reflns_number 59312
_diffrn_reflns_theta_full 25.50
_diffrn_reflns_theta_max 28.84
_diffrn_reflns_theta_min 1.83
_exptl_absorpt_coefficient_mu 2.367
_exptl_absorpt_correction_T_max 0.7299
_exptl_absorpt_correction_T_min 0.4635
_exptl_absorpt_correction_type numerical
_exptl_absorpt_process_details 'Bruker SADABS'
_exptl_crystal_colour yellow
_exptl_crystal_density_diffrn 1.267
_exptl_crystal_density_meas ?
_exptl_crystal_description block
_exptl_crystal_F_000 2112
_exptl_crystal_size_max 0.38
_exptl_crystal_size_mid 0.18
_exptl_crystal_size_min 0.14
_refine_diff_density_max 0.605
_refine_diff_density_min -0.219
_refine_diff_density_rms 0.054
_refine_ls_extinction_method none
_refine_ls_goodness_of_fit_ref 1.030
_refine_ls_hydrogen_treatment refall
_refine_ls_matrix_type full
_refine_ls_number_parameters 409
_refine_ls_number_reflns 6636
_refine_ls_number_restraints 0
_refine_ls_restrained_S_all 1.030
_refine_ls_R_factor_all 0.0341
_refine_ls_R_factor_gt 0.0236
_refine_ls_shift/su_max 0.001
_refine_ls_shift/su_mean 0.000
_refine_ls_structure_factor_coef Fsqd
_refine_ls_weighting_details 'calc w=1/[\s^2^(Fo^2^)+(0.0275P)^2^+2.1829P] where P=(Fo^2^+2Fc^2^)/3'
_refine_ls_weighting_scheme calc
_refine_ls_wR_factor_gt 0.0527
_refine_ls_wR_factor_ref 0.0561
_reflns_number_gt 5563
_reflns_number_total 6636
_reflns_threshold_expression >2sigma(I)
_cod_data_source_file ja207151y_si_002_2.cif
_cod_data_source_block mrm21
_cod_depositor_comments
;
The following automatic conversions were performed:

'_exptl_crystal_density_meas' value 'none' was changed to '?' - the
value is perceived as not measured.

Automatic conversion script
Id: cif_fix_values 3008 2015-01-20 13:52:24Z robertas 
;
_cod_database_code 4106941

loop_
_symmetry_equiv_pos_as_xyz
'x, y, z'
'-x+1/2, -y, z+1/2'
'-x, y+1/2, -z+1/2'
'x+1/2, -y+1/2, -z'
'-x, -y, -z'
'x-1/2, y, -z-1/2'
'x, -y-1/2, z-1/2'
'-x-1/2, y-1/2, z'

loop_
_atom_site_label
_atom_site_type_symbol
_atom_site_fract_x
_atom_site_fract_y
_atom_site_fract_z
_atom_site_U_iso_or_equiv
_atom_site_adp_type
_atom_site_occupancy
_atom_site_symmetry_multiplicity
_atom_site_calc_flag
Y1 Y 0.073135(15) 0.269586(6) 0.124266(4) 0.01188(4) Uani 1 1 d
Si1 Si 0.21875(5) 0.399110(18) 0.026792(14) 0.01714(9) Uani 1 1 d
Si2 Si -0.23083(5) 0.411234(18) 0.149304(13) 0.01693(9) Uani 1 1 d
Si3 Si 0.23664(5) 0.116205(19) 0.179795(14) 0.01888(9) Uani 1 1 d
C1 C 0.13520(18) 0.27072(6) 0.03152(5) 0.0168(3) Uani 1 1 d
C2 C 0.20374(19) 0.21764(7) 0.04929(5) 0.0199(3) Uani 1 1 d
C3 C 0.33820(18) 0.23392(7) 0.07747(5) 0.0194(3) Uani 1 1 d
C4 C 0.34828(18) 0.29642(7) 0.07815(5) 0.0176(3) Uani 1 1 d
C5 C 0.22110(17) 0.32102(6) 0.04964(5) 0.0157(3) Uani 1 1 d
C6 C 0.4052(2) 0.40945(8) -0.00987(6) 0.0280(4) Uani 1 1 d
C7 C 0.0366(2) 0.41107(8) -0.01099(6) 0.0254(3) Uani 1 1 d
C8 C 0.2307(2) 0.45549(8) 0.07471(6) 0.0267(3) Uani 1 1 d
C9 C -0.23765(17) 0.27954(7) 0.15639(5) 0.0170(3) Uani 1 1 d
C10 C -0.23262(18) 0.22867(7) 0.12752(5) 0.0202(3) Uani 1 1 d
C11 C -0.20804(18) 0.24863(7) 0.08113(5) 0.0200(3) Uani 1 1 d
C12 C -0.19517(17) 0.31137(7) 0.08212(5) 0.0176(3) Uani 1 1 d
C13 C -0.21044(17) 0.33206(6) 0.12921(5) 0.0155(3) Uani 1 1 d
C14 C -0.4221(2) 0.41767(8) 0.18420(7) 0.0302(4) Uani 1 1 d
C15 C -0.0599(2) 0.43531(8) 0.18792(6) 0.0286(4) Uani 1 1 d
C16 C -0.2456(2) 0.46217(8) 0.09788(6) 0.0230(3) Uani 1 1 d
C17 C 0.31661(18) 0.24685(7) 0.18512(5) 0.0181(3) Uani 1 1 d
C18 C 0.24103(19) 0.29985(7) 0.20051(5) 0.0199(3) Uani 1 1 d
C19 C 0.08362(18) 0.28457(7) 0.21685(5) 0.0183(3) Uani 1 1 d
C20 C 0.06214(18) 0.22294(7) 0.21032(5) 0.0172(3) Uani 1 1 d
C21 C 0.20561(17) 0.19807(7) 0.18961(5) 0.0168(3) Uani 1 1 d
C22 C 0.4333(2) 0.10045(9) 0.14974(7) 0.0324(4) Uani 1 1 d
C23 C 0.2370(2) 0.07672(9) 0.23728(6) 0.0279(4) Uani 1 1 d
C24 C 0.0632(2) 0.08609(8) 0.14461(7) 0.0314(4) Uani 1 1 d
H1A H 0.048(2) 0.2737(7) 0.0109(6) 0.019(4) Uiso 1 1 d
H2A H 0.172(2) 0.1794(8) 0.0425(6) 0.020(4) Uiso 1 1 d
H3A H 0.407(2) 0.2094(8) 0.0912(6) 0.024(5) Uiso 1 1 d
H4A H 0.431(2) 0.3179(7) 0.0929(6) 0.017(4) Uiso 1 1 d
H6A H 0.401(3) 0.3830(10) -0.0374(8) 0.049(6) Uiso 1 1 d
H6B H 0.504(3) 0.3994(9) 0.0077(7) 0.036(5) Uiso 1 1 d
H6C H 0.414(2) 0.4496(9) -0.0206(7) 0.038(6) Uiso 1 1 d
H7A H 0.029(3) 0.3815(11) -0.0321(8) 0.056(7) Uiso 1 1 d
H7B H 0.044(2) 0.4488(9) -0.0271(7) 0.035(5) Uiso 1 1 d
H7C H -0.061(3) 0.4102(10) 0.0061(7) 0.043(6) Uiso 1 1 d
H8A H 0.140(3) 0.4533(9) 0.0946(8) 0.049(6) Uiso 1 1 d
H8B H 0.241(3) 0.4953(10) 0.0635(7) 0.048(6) Uiso 1 1 d
H8C H 0.323(3) 0.4457(9) 0.0950(7) 0.045(6) Uiso 1 1 d
H9A H -0.2538(19) 0.2782(7) 0.1899(5) 0.012(4) Uiso 1 1 d
H10A H -0.247(2) 0.1885(8) 0.1359(5) 0.016(4) Uiso 1 1 d
H11A H -0.206(2) 0.2248(7) 0.0548(6) 0.026(5) Uiso 1 1 d
H12A H -0.1830(19) 0.3358(7) 0.0557(6) 0.014(4) Uiso 1 1 d
H14A H -0.434(2) 0.4571(10) 0.1972(7) 0.047(6) Uiso 1 1 d
H14B H -0.419(3) 0.3907(10) 0.2100(8) 0.052(6) Uiso 1 1 d
H14C H -0.518(3) 0.4104(10) 0.1655(8) 0.058(7) Uiso 1 1 d
H15A H -0.065(2) 0.4772(10) 0.1951(7) 0.037(5) Uiso 1 1 d
H15B H 0.043(2) 0.4291(9) 0.1750(7) 0.035(5) Uiso 1 1 d
H15C H -0.062(2) 0.4145(10) 0.2163(8) 0.051(6) Uiso 1 1 d
H16A H -0.258(2) 0.5021(10) 0.1055(7) 0.042(6) Uiso 1 1 d
H16B H -0.336(3) 0.4503(9) 0.0792(7) 0.045(6) Uiso 1 1 d
H16C H -0.154(3) 0.4595(9) 0.0786(7) 0.040(6) Uiso 1 1 d
H17A H 0.422(2) 0.2445(8) 0.1732(6) 0.023(5) Uiso 1 1 d
H18A H 0.287(2) 0.3382(8) 0.2009(6) 0.024(4) Uiso 1 1 d
H19A H 0.013(2) 0.3104(8) 0.2288(6) 0.024(5) Uiso 1 1 d
H20A H -0.031(2) 0.2012(8) 0.2178(6) 0.023(4) Uiso 1 1 d
H22A H 0.517(3) 0.1208(9) 0.1648(7) 0.036(6) Uiso 1 1 d
H22B H 0.435(3) 0.1113(11) 0.1195(8) 0.053(7) Uiso 1 1 d
H22C H 0.458(2) 0.0588(10) 0.1513(7) 0.045(6) Uiso 1 1 d
H23A H 0.137(3) 0.0834(9) 0.2533(7) 0.047(6) Uiso 1 1 d
H23B H 0.323(3) 0.0906(9) 0.2576(7) 0.045(6) Uiso 1 1 d
H23C H 0.251(2) 0.0370(10) 0.2342(7) 0.041(6) Uiso 1 1 d
H24A H -0.040(3) 0.0939(10) 0.1602(8) 0.049(6) Uiso 1 1 d
H24B H 0.071(2) 0.0449(10) 0.1419(7) 0.043(6) Uiso 1 1 d
H24C H 0.059(2) 0.1030(10) 0.1150(8) 0.045(6) Uiso 1 1 d

loop_
_atom_site_aniso_label
_atom_site_aniso_U_11
_atom_site_aniso_U_22
_atom_site_aniso_U_33
_atom_site_aniso_U_23
_atom_site_aniso_U_13
_atom_site_aniso_U_12
Y1 0.01104(7) 0.01421(7) 0.01039(7) -0.00010(5) 0.00001(5) -0.00086(5)
Si1 0.0209(2) 0.01602(19) 0.01447(18) 0.00121(15) 0.00232(15) -0.00014(15)
Si2 0.0197(2) 0.01655(19) 0.01459(18) 0.00154(14) 0.00296(15) 0.00244(15)
Si3 0.0214(2) 0.0176(2) 0.01761(19) 0.00446(15) 0.00153(16) 0.00318(16)
C1 0.0176(7) 0.0222(7) 0.0106(6) -0.0017(5) 0.0019(5) -0.0011(6)
C2 0.0243(8) 0.0182(7) 0.0172(7) -0.0019(6) 0.0076(6) -0.0004(6)
C3 0.0158(7) 0.0246(8) 0.0179(7) 0.0045(6) 0.0059(6) 0.0061(6)
C4 0.0133(7) 0.0249(8) 0.0145(7) 0.0027(6) 0.0023(5) -0.0026(6)
C5 0.0171(7) 0.0188(7) 0.0111(6) 0.0009(5) 0.0025(5) -0.0001(5)
C6 0.0320(10) 0.0238(9) 0.0283(9) 0.0044(7) 0.0112(7) -0.0022(7)
C7 0.0322(9) 0.0233(9) 0.0208(8) 0.0054(7) -0.0041(7) 0.0006(7)
C8 0.0281(9) 0.0265(9) 0.0255(8) -0.0056(7) -0.0008(7) 0.0015(7)
C9 0.0105(6) 0.0220(7) 0.0186(7) 0.0006(5) 0.0024(5) -0.0006(5)
C10 0.0119(7) 0.0195(7) 0.0292(8) -0.0022(6) 0.0008(6) -0.0026(6)
C11 0.0123(7) 0.0272(8) 0.0205(7) -0.0073(6) -0.0042(6) 0.0006(6)
C12 0.0133(7) 0.0254(8) 0.0143(7) 0.0007(6) -0.0018(5) 0.0023(6)
C13 0.0115(6) 0.0194(7) 0.0155(7) -0.0012(5) -0.0004(5) 0.0020(5)
C14 0.0362(10) 0.0245(9) 0.0297(9) 0.0043(7) 0.0164(8) 0.0064(8)
C15 0.0414(11) 0.0196(9) 0.0249(9) -0.0004(7) -0.0085(8) -0.0011(7)
C16 0.0243(8) 0.0239(8) 0.0208(8) 0.0061(6) 0.0038(7) 0.0031(6)
C17 0.0150(7) 0.0258(8) 0.0134(7) 0.0026(5) -0.0039(5) -0.0014(6)
C18 0.0228(8) 0.0209(7) 0.0161(7) -0.0005(6) -0.0074(6) -0.0053(6)
C19 0.0216(8) 0.0226(7) 0.0106(6) -0.0019(5) -0.0016(6) 0.0029(6)
C20 0.0191(7) 0.0215(8) 0.0109(6) 0.0032(5) 0.0006(5) -0.0020(6)
C21 0.0182(7) 0.0200(7) 0.0121(6) 0.0037(5) -0.0017(5) 0.0007(6)
C22 0.0367(10) 0.0245(9) 0.0359(10) 0.0107(8) 0.0140(9) 0.0097(8)
C23 0.0269(9) 0.0294(9) 0.0274(9) 0.0122(7) 0.0024(7) 0.0030(7)
C24 0.0420(11) 0.0211(9) 0.0310(10) -0.0020(7) -0.0080(8) 0.0005(8)

loop_
_atom_type_symbol
_atom_type_description
_atom_type_scat_dispersion_real
_atom_type_scat_dispersion_imag
_atom_type_scat_source
C C 0.0033 0.0016 'International Tables Vol C Tables 4.2.6.8 and 6.1.1.4'
H H 0.0000 0.0000 'International Tables Vol C Tables 4.2.6.8 and 6.1.1.4'
Si Si 0.0817 0.0704 'International Tables Vol C Tables 4.2.6.8 and 6.1.1.4'
Y Y -2.7962 3.5667 'International Tables Vol C Tables 4.2.6.8 and 6.1.1.4'

loop_
_geom_angle_atom_site_label_1
_geom_angle_atom_site_label_2
_geom_angle_atom_site_label_3
_geom_angle
Cnt1 Y1 Cnt2 120.6
Cnt1 Y1 Cnt3 120.2
Cnt2 Y1 Cnt3 118.8
C11 Y1 C2 84.04(5)
C11 Y1 C10 30.89(5)
C2 Y1 C10 104.93(5)
C11 Y1 C18 150.77(5)
C2 Y1 C18 124.30(5)
C10 Y1 C18 122.76(5)
C11 Y1 C3 114.74(5)
C2 Y1 C3 30.70(5)
C10 Y1 C3 132.81(5)
C18 Y1 C3 93.88(5)
C11 Y1 C12 30.41(5)
C2 Y1 C12 96.62(5)
C10 Y1 C12 50.38(5)
C18 Y1 C12 134.93(5)
C3 Y1 C12 122.91(5)
C11 Y1 C19 120.78(5)
C2 Y1 C19 147.28(5)
C10 Y1 C19 92.17(5)
C18 Y1 C19 30.65(5)
C3 Y1 C19 120.59(5)
C12 Y1 C19 115.56(4)
C11 Y1 C20 109.41(5)
C2 Y1 C20 126.13(5)
C10 Y1 C20 78.71(5)
C18 Y1 C20 50.19(5)
C3 Y1 C20 112.05(5)
C12 Y1 C20 121.55(4)
C19 Y1 C20 30.15(4)
C11 Y1 C4 122.56(5)
C2 Y1 C4 50.25(5)
C10 Y1 C4 152.01(5)
C18 Y1 C4 85.13(5)
C3 Y1 C4 30.12(5)
C12 Y1 C4 112.99(4)
C19 Y1 C4 115.77(5)
C20 Y1 C4 124.69(4)
C11 Y1 C21 124.88(5)
C2 Y1 C21 98.33(5)
C10 Y1 C21 98.82(5)
C18 Y1 C21 50.89(4)
C3 Y1 C21 81.20(4)
C12 Y1 C21 148.50(4)
C19 Y1 C21 50.84(4)
C20 Y1 C21 30.87(4)
C4 Y1 C21 97.83(4)
C11 Y1 C17 155.46(5)
C2 Y1 C17 98.30(5)
C10 Y1 C17 127.43(5)
C18 Y1 C17 30.27(5)
C3 Y1 C17 70.67(5)
C12 Y1 C17 164.76(5)
C19 Y1 C17 50.05(5)
C20 Y1 C17 49.92(5)
C4 Y1 C17 74.90(5)
C21 Y1 C17 30.59(4)
C11 Y1 C1 72.95(5)
C2 Y1 C1 30.23(4)
C10 Y1 C1 102.35(5)
C18 Y1 C1 134.88(5)
C3 Y1 C1 49.98(5)
C12 Y1 C1 72.96(4)
C19 Y1 C1 165.21(5)
C20 Y1 C1 156.21(4)
C4 Y1 C1 49.87(4)
C21 Y1 C1 127.96(4)
C17 Y1 C1 119.90(5)
C11 Y1 C13 51.01(4)
C2 Y1 C13 127.46(5)
C10 Y1 C13 50.77(5)
C18 Y1 C13 105.64(4)
C3 Y1 C13 150.98(4)
C12 Y1 C13 30.85(4)
C19 Y1 C13 84.94(4)
C20 Y1 C13 96.96(4)
C4 Y1 C13 129.25(4)
C21 Y1 C13 127.79(4)
C17 Y1 C13 134.08(4)
C1 Y1 C13 101.98(4)
C11 Y1 C5 95.37(5)
C2 Y1 C5 50.66(4)
C10 Y1 C5 126.23(5)
C18 Y1 C5 108.08(5)
C3 Y1 C5 50.62(4)
C12 Y1 C5 82.20(4)
C19 Y1 C5 135.72(4)
C20 Y1 C5 154.86(4)
C4 Y1 C5 30.81(4)
C21 Y1 C5 128.27(4)
C17 Y1 C5 105.02(4)
C1 Y1 C5 30.35(4)
C13 Y1 C5 102.04(4)
C11 Y1 C9 50.18(5)
C2 Y1 C9 133.25(5)
C10 Y1 C9 30.17(4)
C18 Y1 C9 100.62(5)
C3 Y1 C9 162.90(5)
C12 Y1 C9 49.83(4)
C19 Y1 C9 71.55(5)
C20 Y1 C9 71.78(4)
C4 Y1 C9 159.60(4)
C21 Y1 C9 100.95(4)
C17 Y1 C9 119.24(5)
C1 Y1 C9 120.55(4)
C13 Y1 C9 30.36(4)
C5 Y1 C9 130.71(4)
C5 Si1 C8 111.58(7)
C5 Si1 C7 110.32(7)
C8 Si1 C7 112.06(8)
C5 Si1 C6 107.78(7)
C8 Si1 C6 106.85(8)
C7 Si1 C6 108.03(8)
C13 Si2 C16 109.58(7)
C13 Si2 C15 112.86(7)
C16 Si2 C15 110.19(8)
C13 Si2 C14 108.33(8)
C16 Si2 C14 108.90(8)
C15 Si2 C14 106.86(9)
C21 Si3 C22 111.89(8)
C21 Si3 C24 109.19(8)
C22 Si3 C24 109.93(10)
C21 Si3 C23 109.04(8)
C22 Si3 C23 108.62(8)
C24 Si3 C23 108.08(9)
C2 C1 C5 109.30(13)
C2 C1 Y1 73.15(8)
C5 C1 Y1 74.96(8)
C1 C2 C3 107.75(13)
C1 C2 Y1 76.62(8)
C3 C2 Y1 74.96(8)
C4 C3 C2 108.05(13)
C4 C3 Y1 75.24(8)
C2 C3 Y1 74.34(8)
C3 C4 C5 109.24(13)
C3 C4 Y1 74.64(8)
C5 C4 Y1 75.83(8)
C1 C5 C4 105.62(12)
C1 C5 Si1 127.00(11)
C4 C5 Si1 124.48(11)
C1 C5 Y1 74.69(8)
C4 C5 Y1 73.36(8)
Si1 C5 Y1 131.94(7)
C10 C9 C13 109.48(13)
C10 C9 Y1 72.93(8)
C13 C9 Y1 74.56(8)
C9 C10 C11 107.86(14)
C9 C10 Y1 76.90(8)
C11 C10 Y1 74.15(8)
C12 C11 C10 107.67(13)
C12 C11 Y1 75.54(8)
C10 C11 Y1 74.96(8)
C11 C12 C13 109.43(13)
C11 C12 Y1 74.05(8)
C13 C12 Y1 75.93(8)
C9 C13 C12 105.51(13)
C9 C13 Si2 126.37(11)
C12 C13 Si2 127.17(11)
C9 C13 Y1 75.08(8)
C12 C13 Y1 73.22(8)
Si2 C13 Y1 125.32(7)
C18 C17 C21 109.25(13)
C18 C17 Y1 73.74(8)
C21 C17 Y1 74.24(8)
C17 C18 C19 107.80(14)
C17 C18 Y1 75.99(8)
C19 C18 Y1 75.01(8)
C20 C19 C18 107.86(13)
C20 C19 Y1 74.95(8)
C18 C19 Y1 74.35(8)
C19 C20 C21 109.41(13)
C19 C20 Y1 74.90(8)
C21 C20 Y1 74.85(8)
C17 C21 C20 105.62(13)
C17 C21 Si3 130.21(11)
C20 C21 Si3 123.66(11)
C17 C21 Y1 75.17(8)
C20 C21 Y1 74.28(8)
Si3 C21 Y1 121.91(6)

loop_
_geom_bond_atom_site_label_1
_geom_bond_atom_site_label_2
_geom_bond_distance
Y1 Cnt1 2.409
Y1 Cnt2 2.404
Y1 Cnt3 2.403
Y1 C11 2.6605(14)
Y1 C2 2.6699(15)
Y1 C10 2.6709(15)
Y1 C18 2.6747(14)
Y1 C3 2.6778(14)
Y1 C12 2.6795(14)
Y1 C19 2.6832(14)
Y1 C20 2.6838(14)
Y1 C4 2.6853(14)
Y1 C21 2.6911(14)
Y1 C17 2.7032(14)
Y1 C1 2.7139(14)
Y1 C13 2.7147(14)
Y1 C5 2.7174(13)
Y1 C9 2.7213(14)
Si1 C5 1.8583(15)
Si1 C8 1.8659(17)
Si1 C7 1.8663(17)
Si1 C6 1.8719(17)
Si2 C13 1.8619(15)
Si2 C16 1.8666(16)
Si2 C15 1.8673(18)
Si2 C14 1.8682(17)
Si3 C21 1.8615(15)
Si3 C22 1.8637(18)
Si3 C24 1.8701(19)
Si3 C23 1.8714(16)
C1 C2 1.405(2)
C1 C5 1.422(2)
C2 C3 1.416(2)
C3 C4 1.394(2)
C4 C5 1.435(2)
C9 C10 1.404(2)
C9 C13 1.424(2)
C10 C11 1.420(2)
C11 C12 1.401(2)
C12 C13 1.4351(19)
C17 C18 1.404(2)
C17 C21 1.423(2)
C18 C19 1.416(2)
C19 C20 1.396(2)
C20 C21 1.431(2)
